data_1552741
loop_
_publ_author_name
'Ly, Jack'
'Martin, Kara'
'Thomas, Simil'
'Yamashita, Masataka'
'Yu, Beihang'
'Pointer, Craig A.'
'Yamada, Hiroko'
'Carter, Kenneth R.'
'Parkin, Sean'
'Zhang, Lei'
'Bredas, Jean-Luc'
'Young, Elizabeth R.'
'Briseno, Alejandro L.'

_publ_section_title
;
 Short Excited-State Lifetimes Enable Photo-Oxidatively Stable Rubrene
 Derivatives.
;
_journal_issue 35
_journal_name_full 'The journal of physical chemistry. A'
_journal_page_first 7558
_journal_paper_doi 10.1021/acs.jpca.9b04203
_journal_volume 123
_journal_year 2019
_chemical_formula_moiety 'C40 H36 O2 Si2'
_chemical_formula_sum 'C40 H36 O2 Si2'
_chemical_formula_weight 604.87
_space_group_crystal_system monoclinic
_space_group_IT_number 14
_space_group_name_Hall '-P 2ybc'
_space_group_name_H-M_alt 'P 1 21/c 1'
_atom_sites_solution_hydrogens difmap
_atom_sites_solution_primary direct
_atom_sites_solution_secondary difmap
_audit_creation_method 'SHELXL-2014/7 and CIFFIX'
_cell_angle_alpha 90
_cell_angle_beta 112.6376(10)
_cell_angle_gamma 90
_cell_formula_units_Z 4
_cell_length_a 12.3334(3)
_cell_length_b 18.6789(4)
_cell_length_c 15.4407(3)
_cell_measurement_reflns_used 7751
_cell_measurement_temperature 90.0(2)
_cell_measurement_theta_max 27.48
_cell_measurement_theta_min 1.00
_cell_volume 3283.09(13)
_computing_cell_refinement '<i>SCALEPACK</i> (Otwinowski & Minor, 2006)'
_computing_data_collection '<i>COLLECT</i> (Nonius, 1998)'
_computing_data_reduction '<i>DENZO-SMN</i> (Otwinowski & Minor, 2006)'
_computing_molecular_graphics '<i>XP in SHELXTL</i> (Sheldrick, 2008)'
_computing_publication_material '<i>SHELX</i> (Sheldrick, 2008) and <i>CIFFIX</i> (Parkin, 2013)'
_computing_structure_refinement '<i>SHELXL-2014/7</i> (Sheldrick, 2015b)'
_computing_structure_solution '<i>SHELXT</i> (Sheldrick, 2015a)'
_diffrn_ambient_temperature 90.0(2)
_diffrn_detector_area_resol_mean 9.1
_diffrn_measured_fraction_theta_full 1.000
_diffrn_measured_fraction_theta_max 0.998
_diffrn_measurement_device_type 'Nonius KappaCCD diffractometer'
_diffrn_measurement_method '\f and \w scans at fixed \c = 55\%'
_diffrn_radiation_type MoK\a
_diffrn_radiation_wavelength 0.71073
_diffrn_reflns_av_R_equivalents 0.0454
_diffrn_reflns_av_unetI/netI 0.0336
_diffrn_reflns_Laue_measured_fraction_full 1.000
_diffrn_reflns_Laue_measured_fraction_max 0.998
_diffrn_reflns_limit_h_max 16
_diffrn_reflns_limit_h_min -15
_diffrn_reflns_limit_k_max 24
_diffrn_reflns_limit_k_min -24
_diffrn_reflns_limit_l_max 20
_diffrn_reflns_limit_l_min -20
_diffrn_reflns_number 60557
_diffrn_reflns_point_group_measured_fraction_full 1.000
_diffrn_reflns_point_group_measured_fraction_max 0.998
_diffrn_reflns_theta_full 25.242
_diffrn_reflns_theta_max 27.508
_diffrn_reflns_theta_min 1.789
_diffrn_source 'fine-focus sealed-tube'
_exptl_absorpt_coefficient_mu 0.142
_exptl_absorpt_correction_T_max 0.956
_exptl_absorpt_correction_T_min 0.801
_exptl_absorpt_correction_type multi-scan
_exptl_absorpt_process_details '<i>SADABS</i> (Krause et al., 2015)'
_exptl_crystal_colour 'pale pink'
_exptl_crystal_density_diffrn 1.224
_exptl_crystal_description 'irregular block'
_exptl_crystal_F_000 1280
_exptl_crystal_size_max 0.320
_exptl_crystal_size_mid 0.240
_exptl_crystal_size_min 0.220
_refine_diff_density_max 0.319
_refine_diff_density_min -0.307
_refine_diff_density_rms 0.051
_refine_ls_extinction_method none
_refine_ls_goodness_of_fit_ref 1.103
_refine_ls_hydrogen_treatment constr
_refine_ls_matrix_type full
_refine_ls_number_parameters 403
_refine_ls_number_reflns 7521
_refine_ls_number_restraints 0
_refine_ls_restrained_S_all 1.103
_refine_ls_R_factor_all 0.0601
_refine_ls_R_factor_gt 0.0434
_refine_ls_shift/su_max 0.001
_refine_ls_shift/su_mean 0.000
_refine_ls_structure_factor_coef Fsqd
_refine_ls_weighting_details 'w=1/[\s^2^(Fo^2^)+(0.0670P)^2^+0.3604P] where P=(Fo^2^+2Fc^2^)/3'
_refine_ls_weighting_scheme calc
_refine_ls_wR_factor_gt 0.1111
_refine_ls_wR_factor_ref 0.1216
_reflns_Friedel_coverage 0.000
_reflns_number_gt 5650
_reflns_number_total 7521
_reflns_threshold_expression 'I > 2\s(I)'
_cod_data_source_file jp9b04203_si_006.cif
_cod_data_source_block k15057
_cod_original_sg_symbol_H-M 'P 21/c'
_cod_database_code 1552741
_shelx_shelxl_version_number 2014/7
_shelx_space_group_comment
; 
The symmetry employed for this shelxl refinement is uniquely defined 
by the following loop, which should always be used as a source of 
symmetry information in preference to the above space-group names. 
They are only intended as comments. 
;
_shelx_estimated_absorpt_t_min 0.956
_shelx_estimated_absorpt_t_max 0.969
_exptl_absorpt_special_details
; 
In addition to absorption, multi-scan techniques also correct other slowly 
varying changes in scale factor over reciprocal space, such as those caused 
by x-ray beam inhomogeneity, goniometer imperfection, crystal decomposition, 
crystal longer than the x-ray beam cross section, absorption by the crystal 
mount etc.  These account, by and large, for much of the difference between 
estimated values of Tmin and Tmax and the _exptl_absorpt_correction_ values. 
;

loop_
_space_group_symop_operation_xyz
'x, y, z'
'-x, y+1/2, -z+1/2'
'-x, -y, -z'
'x, -y-1/2, z-1/2'

loop_
_atom_site_label
_atom_site_type_symbol
_atom_site_fract_x
_atom_site_fract_y
_atom_site_fract_z
_atom_site_U_iso_or_equiv
_atom_site_adp_type
_atom_site_occupancy
_atom_site_site_symmetry_order
_atom_site_calc_flag
_atom_site_refinement_flags_posn
_atom_site_refinement_flags_adp
Si1 Si 0.85665(4) 0.63502(2) 0.97235(3) 0.02533(12) Uani 1 1 d . .
Si2 Si 0.61027(4) 0.14661(2) 0.51635(3) 0.02557(12) Uani 1 1 d . .
O1 O 0.85067(9) 0.41543(5) 0.77864(7) 0.0251(2) Uani 1 1 d . .
O2 O 0.81317(9) 0.35259(5) 0.71453(7) 0.0236(2) Uani 1 1 d . .
C1 C 0.77950(13) 0.47877(7) 0.73461(10) 0.0222(3) Uani 1 1 d . .
C2 C 0.65185(13) 0.45864(7) 0.71168(10) 0.0211(3) Uani 1 1 d . .
C3 C 0.57564(14) 0.48982(8) 0.74679(10) 0.0248(3) Uani 1 1 d . .
H3 H 0.6005 0.5291 0.7889 0.030 Uiso 1 1 calc R U
C4 C 0.46232(14) 0.46306(8) 0.71977(11) 0.0270(3) Uani 1 1 d . .
H4 H 0.4094 0.4843 0.7435 0.032 Uiso 1 1 calc R U
C5 C 0.42555(14) 0.40564(8) 0.65851(11) 0.0266(3) Uani 1 1 d . .
H5 H 0.3475 0.3883 0.6400 0.032 Uiso 1 1 calc R U
C6 C 0.50244(13) 0.37326(8) 0.62397(10) 0.0236(3) Uani 1 1 d . .
H6 H 0.4778 0.3337 0.5822 0.028 Uiso 1 1 calc R U
C7 C 0.61570(13) 0.39985(7) 0.65175(9) 0.0206(3) Uani 1 1 d . .
C8 C 0.71343(13) 0.37045(7) 0.62562(10) 0.0206(3) Uani 1 1 d . .
C9 C 0.75797(12) 0.43045(7) 0.58108(10) 0.0201(3) Uani 1 1 d . .
C10 C 0.76215(13) 0.43033(7) 0.49353(10) 0.0206(3) Uani 1 1 d . .
C11 C 0.81512(13) 0.49020(8) 0.46635(10) 0.0215(3) Uani 1 1 d . .
C12 C 0.82728(13) 0.49227(8) 0.3789(1) 0.0250(3) Uani 1 1 d . .
H12 H 0.8002 0.4528 0.3372 0.030 Uiso 1 1 calc R U
C13 C 0.87714(14) 0.54973(8) 0.35272(11) 0.0275(3) Uani 1 1 d . .
H13 H 0.8862 0.5495 0.2943 0.033 Uiso 1 1 calc R U
C14 C 0.91477(14) 0.60903(8) 0.41347(11) 0.0293(4) Uani 1 1 d . .
H14 H 0.9485 0.6492 0.3954 0.035 Uiso 1 1 calc R U
C15 C 0.90335(13) 0.60935(8) 0.49774(10) 0.0247(3) Uani 1 1 d . .
H15 H 0.9285 0.6501 0.5373 0.030 Uiso 1 1 calc R U
C16 C 0.85456(13) 0.54994(7) 0.52779(10) 0.0216(3) Uani 1 1 d . .
C17 C 0.84305(12) 0.55004(7) 0.61695(10) 0.0214(3) Uani 1 1 d . .
C18 C 0.79685(13) 0.49091(7) 0.64295(9) 0.0210(3) Uani 1 1 d . .
C19 C 0.82075(13) 0.53287(8) 0.80924(10) 0.0233(3) Uani 1 1 d . .
C20 C 0.84222(14) 0.57291(8) 0.87473(10) 0.0268(3) Uani 1 1 d . .
C21 C 1.00057(15) 0.68105(9) 1.01671(11) 0.0330(4) Uani 1 1 d . .
H21A H 1.0633 0.6458 1.0447 0.049 Uiso 1 1 calc R U
H21B H 1.0025 0.7163 1.0643 0.049 Uiso 1 1 calc R U
H21C H 1.0121 0.7054 0.9647 0.049 Uiso 1 1 calc R U
C22 C 0.73582(15) 0.70174(9) 0.92422(11) 0.0341(4) Uani 1 1 d . .
H22A H 0.7443 0.7274 0.8719 0.051 Uiso 1 1 calc R U
H22B H 0.7397 0.7359 0.9735 0.051 Uiso 1 1 calc R U
H22C H 0.6599 0.6770 0.9020 0.051 Uiso 1 1 calc R U
C23 C 0.84079(16) 0.58034(8) 1.06762(11) 0.0314(4) Uani 1 1 d . .
H23A H 0.7631 0.5578 1.0445 0.047 Uiso 1 1 calc R U
H23B H 0.8493 0.6113 1.1211 0.047 Uiso 1 1 calc R U
H23C H 0.9017 0.5432 1.0874 0.047 Uiso 1 1 calc R U
C24 C 0.68557(13) 0.29982(8) 0.58123(10) 0.0219(3) Uani 1 1 d . .
C25 C 0.65810(13) 0.23915(8) 0.55599(10) 0.0239(3) Uani 1 1 d . .
C26 C 0.61349(18) 0.09431(8) 0.61983(12) 0.0389(4) Uani 1 1 d . .
H26A H 0.6941 0.0927 0.6669 0.058 Uiso 1 1 calc R U
H26B H 0.5859 0.0455 0.6002 0.058 Uiso 1 1 calc R U
H26C H 0.5622 0.1172 0.6469 0.058 Uiso 1 1 calc R U
C27 C 0.45774(15) 0.15120(9) 0.42665(12) 0.0348(4) Uani 1 1 d . .
H27A H 0.4078 0.1770 0.4525 0.052 Uiso 1 1 calc R U
H27B H 0.4273 0.1026 0.4092 0.052 Uiso 1 1 calc R U
H27C H 0.4578 0.1764 0.3710 0.052 Uiso 1 1 calc R U
C28 C 0.71174(15) 0.10565(8) 0.46842(12) 0.0329(4) Uani 1 1 d . .
H28A H 0.7127 0.1344 0.4156 0.049 Uiso 1 1 calc R U
H28B H 0.6853 0.0570 0.4468 0.049 Uiso 1 1 calc R U
H28C H 0.7910 0.1038 0.5174 0.049 Uiso 1 1 calc R U
C29 C 0.70252(13) 0.37379(7) 0.42296(10) 0.0217(3) Uani 1 1 d . .
C30 C 0.76507(14) 0.32430(8) 0.3925(1) 0.0246(3) Uani 1 1 d . .
H30 H 0.8485 0.3259 0.4168 0.029 Uiso 1 1 calc R U
C31 C 0.70529(16) 0.27280(8) 0.32668(11) 0.0303(4) Uani 1 1 d . .
H31 H 0.7479 0.2385 0.3069 0.036 Uiso 1 1 calc R U
C32 C 0.58421(16) 0.27118(8) 0.28982(11) 0.0324(4) Uani 1 1 d . .
H32 H 0.5438 0.2359 0.2445 0.039 Uiso 1 1 calc R U
C33 C 0.52140(15) 0.32038(8) 0.3183(1) 0.0288(4) Uani 1 1 d . .
H33 H 0.4380 0.3193 0.2923 0.035 Uiso 1 1 calc R U
C34 C 0.58068(14) 0.37171(8) 0.38533(10) 0.0244(3) Uani 1 1 d . .
H34 H 0.5375 0.4054 0.4053 0.029 Uiso 1 1 calc R U
C35 C 0.88122(13) 0.61690(8) 0.67384(10) 0.0232(3) Uani 1 1 d . .
C36 C 0.80202(15) 0.67245(8) 0.66366(11) 0.0271(3) Uani 1 1 d . .
H36 H 0.7208 0.6653 0.6274 0.033 Uiso 1 1 calc R U
C37 C 0.84103(16) 0.73823(8) 0.70621(11) 0.0308(4) Uani 1 1 d . .
H37 H 0.7863 0.7756 0.7003 0.037 Uiso 1 1 calc R U
C38 C 0.95911(16) 0.74936(9) 0.75699(12) 0.0349(4) Uani 1 1 d . .
H38 H 0.9861 0.7950 0.7838 0.042 Uiso 1 1 calc R U
C39 C 1.03830(15) 0.69427(9) 0.76903(11) 0.0337(4) Uani 1 1 d . .
H39 H 1.1194 0.7018 0.8053 0.040 Uiso 1 1 calc R U
C40 C 0.99989(14) 0.62824(8) 0.72855(10) 0.0276(3) Uani 1 1 d . .
H40 H 1.0546 0.5903 0.7380 0.033 Uiso 1 1 calc R U

loop_
_atom_site_aniso_label
_atom_site_aniso_U_11
_atom_site_aniso_U_22
_atom_site_aniso_U_33
_atom_site_aniso_U_23
_atom_site_aniso_U_13
_atom_site_aniso_U_12
Si1 0.0295(3) 0.0255(2) 0.0210(2) -0.00445(16) 0.00977(19) -0.00260(18)
Si2 0.0354(3) 0.0186(2) 0.0249(2) -0.00181(16) 0.0141(2) -0.00309(18)
O1 0.0306(6) 0.0207(5) 0.0193(5) -0.0026(4) 0.0046(5) 0.0017(4)
O2 0.0291(6) 0.0177(5) 0.0200(5) -0.0024(4) 0.0051(4) 0.0015(4)
C1 0.0272(8) 0.0184(7) 0.0203(7) 0.0002(6) 0.0084(6) 0.0006(6)
C2 0.0260(8) 0.0178(7) 0.0191(7) 0.0023(5) 0.0082(6) 0.0008(6)
C3 0.0301(9) 0.0220(7) 0.0221(7) 0.0015(6) 0.0099(6) 0.0030(6)
C4 0.0284(9) 0.0259(8) 0.0279(8) 0.0032(6) 0.0122(7) 0.0057(7)
C5 0.0236(8) 0.0270(8) 0.0274(8) 0.0048(6) 0.0080(7) 0.0022(6)
C6 0.0281(9) 0.0193(7) 0.0222(7) 0.0029(6) 0.0085(6) 0.0012(6)
C7 0.0263(8) 0.0175(7) 0.0184(7) 0.0035(5) 0.0090(6) 0.0019(6)
C8 0.0228(8) 0.0195(7) 0.0180(7) 0.0010(5) 0.0063(6) 0.0005(6)
C9 0.0208(8) 0.0184(7) 0.0213(7) 0.0001(6) 0.0083(6) 0.0016(6)
C10 0.0210(8) 0.0189(7) 0.0219(7) -0.0001(6) 0.0082(6) 0.0030(6)
C11 0.0216(8) 0.0214(7) 0.0218(7) 0.0016(6) 0.0087(6) 0.0030(6)
C12 0.0271(9) 0.0250(8) 0.0241(8) -0.0003(6) 0.0111(7) 0.0021(6)
C13 0.0309(9) 0.0296(8) 0.0268(8) 0.0036(6) 0.0162(7) 0.0010(7)
C14 0.0319(9) 0.0267(8) 0.0335(9) 0.0036(7) 0.0172(7) -0.0041(7)
C15 0.0251(8) 0.0224(8) 0.0260(8) -0.0011(6) 0.0092(7) -0.0026(6)
C16 0.0206(8) 0.0210(7) 0.0221(7) 0.0015(6) 0.0070(6) 0.0014(6)
C17 0.0198(8) 0.0205(7) 0.0223(7) -0.0020(6) 0.0063(6) -0.0007(6)
C18 0.0235(8) 0.0203(7) 0.0190(7) 0.0002(6) 0.0077(6) 0.0013(6)
C19 0.0248(8) 0.0236(7) 0.0213(7) 0.0023(6) 0.0087(6) 0.0006(6)
C20 0.0300(9) 0.0261(8) 0.0240(8) 0.0003(6) 0.0102(7) -0.0009(7)
C21 0.0352(10) 0.0348(9) 0.0283(8) -0.0052(7) 0.0115(7) -0.0055(7)
C22 0.0359(10) 0.0354(9) 0.0303(8) -0.0046(7) 0.0118(8) -0.0001(8)
C23 0.0414(10) 0.0289(8) 0.0271(8) -0.0055(7) 0.0167(8) -0.0047(7)
C24 0.0256(8) 0.0218(7) 0.0193(7) 0.0021(6) 0.0095(6) 0.0029(6)
C25 0.0281(9) 0.0228(8) 0.0209(7) 0.0022(6) 0.0096(6) 0.0013(6)
C26 0.0641(13) 0.0237(8) 0.0351(9) -0.0005(7) 0.0257(9) -0.0053(8)
C27 0.0343(10) 0.0356(9) 0.0364(9) -0.0043(7) 0.0155(8) -0.0072(8)
C28 0.0418(10) 0.0249(8) 0.0339(9) 0.0002(7) 0.0168(8) 0.0012(7)
C29 0.0293(9) 0.0188(7) 0.0176(7) 0.0009(6) 0.0098(6) -0.0009(6)
C30 0.0302(9) 0.0224(8) 0.0232(7) 0.0003(6) 0.0126(7) 0.0021(6)
C31 0.0482(11) 0.0216(8) 0.0271(8) -0.0003(6) 0.0210(8) 0.0021(7)
C32 0.0495(11) 0.0237(8) 0.0224(8) -0.0047(6) 0.0122(8) -0.0095(7)
C33 0.0299(9) 0.0316(8) 0.0210(8) 0.0007(6) 0.0053(7) -0.0060(7)
C34 0.0321(9) 0.0212(7) 0.0205(7) 0.0006(6) 0.0108(7) 0.0007(6)
C35 0.0288(9) 0.0219(7) 0.0224(7) -0.0006(6) 0.0137(7) -0.0033(6)
C36 0.0291(9) 0.0265(8) 0.0273(8) 0.0011(6) 0.0126(7) -0.0013(7)
C37 0.0445(11) 0.0204(8) 0.0342(9) -0.0008(6) 0.0223(8) 0.0001(7)
C38 0.0507(12) 0.0264(8) 0.0370(9) -0.0120(7) 0.0273(9) -0.0129(8)
C39 0.033(1) 0.0399(10) 0.0311(9) -0.0110(7) 0.0155(7) -0.0138(8)
C40 0.0275(9) 0.0289(8) 0.0276(8) -0.0049(6) 0.0119(7) -0.0017(7)

loop_
_atom_type_symbol
_atom_type_description
_atom_type_scat_dispersion_real
_atom_type_scat_dispersion_imag
_atom_type_scat_source
C C 0.0033 0.0016 'International Tables Vol C Tables 4.2.6.8 and 6.1.1.4'
H H 0.0000 0.0000 'International Tables Vol C Tables 4.2.6.8 and 6.1.1.4'
O O 0.0106 0.0060 'International Tables Vol C Tables 4.2.6.8 and 6.1.1.4'
Si Si 0.0817 0.0704 'International Tables Vol C Tables 4.2.6.8 and 6.1.1.4'

loop_
_geom_angle_atom_site_label_1
_geom_angle_atom_site_label_2
_geom_angle_atom_site_label_3
_geom_angle
C21 Si1 C20 111.70(8)
C21 Si1 C23 109.87(8)
C20 Si1 C23 107.01(7)
C21 Si1 C22 110.04(8)
C20 Si1 C22 106.39(7)
C23 Si1 C22 111.77(8)
C28 Si2 C25 109.88(7)
C28 Si2 C27 111.58(8)
C25 Si2 C27 107.77(7)
C28 Si2 C26 109.44(8)
C25 Si2 C26 107.91(7)
C27 Si2 C26 110.18(9)
C1 O1 O2 110.39(9)
C8 O2 O1 111.83(9)
C19 C1 O1 103.03(11)
C19 C1 C2 111.56(12)
O1 C1 C2 106.74(11)
C19 C1 C18 119.67(12)
O1 C1 C18 106.00(11)
C2 C1 C18 108.81(11)
C3 C2 C7 120.03(14)
C3 C2 C1 127.13(13)
C7 C2 C1 112.76(12)
C2 C3 C4 119.24(14)
C2 C3 H3 120.4
C4 C3 H3 120.4
C5 C4 C3 120.71(15)
C5 C4 H4 119.6
C3 C4 H4 119.6
C4 C5 C6 120.36(15)
C4 C5 H5 119.8
C6 C5 H5 119.8
C7 C6 C5 118.66(14)
C7 C6 H6 120.7
C5 C6 H6 120.7
C6 C7 C2 120.97(13)
C6 C7 C8 126.76(13)
C2 C7 C8 112.26(13)
C24 C8 O2 101.05(10)
C24 C8 C7 112.58(12)
O2 C8 C7 107.22(11)
C24 C8 C9 120.77(12)
O2 C8 C9 105.54(11)
C7 C8 C9 108.40(11)
C10 C9 C18 121.78(13)
C10 C9 C8 126.87(13)
C18 C9 C8 111.35(12)
C9 C10 C11 118.69(13)
C9 C10 C29 121.71(13)
C11 C10 C29 119.30(12)
C12 C11 C16 118.68(13)
C12 C11 C10 121.80(13)
C16 C11 C10 119.52(13)
C13 C12 C11 121.75(14)
C13 C12 H12 119.1
C11 C12 H12 119.1
C12 C13 C14 119.23(14)
C12 C13 H13 120.4
C14 C13 H13 120.4
C15 C14 C13 120.72(14)
C15 C14 H14 119.6
C13 C14 H14 119.6
C14 C15 C16 121.37(14)
C14 C15 H15 119.3
C16 C15 H15 119.3
C15 C16 C11 118.24(13)
C15 C16 C17 121.43(13)
C11 C16 C17 120.33(13)
C18 C17 C16 118.97(13)
C18 C17 C35 124.97(13)
C16 C17 C35 116.05(12)
C17 C18 C9 120.54(13)
C17 C18 C1 127.79(13)
C9 C18 C1 111.67(12)
C20 C19 C1 170.24(16)
C19 C20 Si1 173.33(14)
Si1 C21 H21A 109.5
Si1 C21 H21B 109.5
H21A C21 H21B 109.5
Si1 C21 H21C 109.5
H21A C21 H21C 109.5
H21B C21 H21C 109.5
Si1 C22 H22A 109.5
Si1 C22 H22B 109.5
H22A C22 H22B 109.5
Si1 C22 H22C 109.5
H22A C22 H22C 109.5
H22B C22 H22C 109.5
Si1 C23 H23A 109.5
Si1 C23 H23B 109.5
H23A C23 H23B 109.5
Si1 C23 H23C 109.5
H23A C23 H23C 109.5
H23B C23 H23C 109.5
C25 C24 C8 170.10(15)
C24 C25 Si2 177.94(14)
Si2 C26 H26A 109.5
Si2 C26 H26B 109.5
H26A C26 H26B 109.5
Si2 C26 H26C 109.5
H26A C26 H26C 109.5
H26B C26 H26C 109.5
Si2 C27 H27A 109.5
Si2 C27 H27B 109.5
H27A C27 H27B 109.5
Si2 C27 H27C 109.5
H27A C27 H27C 109.5
H27B C27 H27C 109.5
Si2 C28 H28A 109.5
Si2 C28 H28B 109.5
H28A C28 H28B 109.5
Si2 C28 H28C 109.5
H28A C28 H28C 109.5
H28B C28 H28C 109.5
C34 C29 C30 119.35(13)
C34 C29 C10 118.40(13)
C30 C29 C10 122.24(14)
C31 C30 C29 119.93(15)
C31 C30 H30 120.0
C29 C30 H30 120.0
C32 C31 C30 120.22(15)
C32 C31 H31 119.9
C30 C31 H31 119.9
C33 C32 C31 120.41(14)
C33 C32 H32 119.8
C31 C32 H32 119.8
C32 C33 C34 119.80(15)
C32 C33 H33 120.1
C34 C33 H33 120.1
C29 C34 C33 120.27(14)
C29 C34 H34 119.9
C33 C34 H34 119.9
C36 C35 C40 118.82(14)
C36 C35 C17 120.52(14)
C40 C35 C17 120.13(13)
C37 C36 C35 120.38(15)
C37 C36 H36 119.8
C35 C36 H36 119.8
C38 C37 C36 120.02(15)
C38 C37 H37 120.0
C36 C37 H37 120.0
C37 C38 C39 120.12(15)
C37 C38 H38 119.9
C39 C38 H38 119.9
C38 C39 C40 120.18(16)
C38 C39 H39 119.9
C40 C39 H39 119.9
C39 C40 C35 120.42(15)
C39 C40 H40 119.8
C35 C40 H40 119.8

loop_
_geom_bond_atom_site_label_1
_geom_bond_atom_site_label_2
_geom_bond_distance
Si1 C21 1.8502(17)
Si1 C20 1.8556(16)
Si1 C23 1.8618(16)
Si1 C22 1.8639(17)
Si2 C28 1.8473(17)
Si2 C25 1.8525(15)
Si2 C27 1.8598(18)
Si2 C26 1.8602(16)
O1 C1 1.4741(17)
O1 O2 1.4895(13)
O2 C8 1.4864(17)
C1 C19 1.4686(19)
C1 C2 1.522(2)
C1 C18 1.5275(19)
C2 C3 1.382(2)
C2 C7 1.3939(19)
C3 C4 1.389(2)
C3 H3 0.9500
C4 C5 1.386(2)
C4 H4 0.9500
C5 C6 1.392(2)
C5 H5 0.9500
C6 C7 1.386(2)
C6 H6 0.9500
C7 C8 1.514(2)
C8 C24 1.4652(19)
C8 C9 1.5237(19)
C9 C10 1.3725(19)
C9 C18 1.4371(19)
C10 C11 1.437(2)
C10 C29 1.4921(19)
C11 C12 1.415(2)
C11 C16 1.4236(19)
C12 C13 1.373(2)
C12 H12 0.9500
C13 C14 1.410(2)
C13 H13 0.9500
C14 C15 1.362(2)
C14 H14 0.9500
C15 C16 1.423(2)
C15 H15 0.9500
C16 C17 1.437(2)
C17 C18 1.372(2)
C17 C35 1.4948(19)
C19 C20 1.202(2)
C21 H21A 0.9800
C21 H21B 0.9800
C21 H21C 0.9800
C22 H22A 0.9800
C22 H22B 0.9800
C22 H22C 0.9800
C23 H23A 0.9800
C23 H23B 0.9800
C23 H23C 0.9800
C24 C25 1.204(2)
C26 H26A 0.9800
C26 H26B 0.9800
C26 H26C 0.9800
C27 H27A 0.9800
C27 H27B 0.9800
C27 H27C 0.9800
C28 H28A 0.9800
C28 H28B 0.9800
C28 H28C 0.9800
C29 C34 1.387(2)
C29 C30 1.397(2)
C30 C31 1.387(2)
C30 H30 0.9500
C31 C32 1.379(2)
C31 H31 0.9500
C32 C33 1.378(2)
C32 H32 0.9500
C33 C34 1.394(2)
C33 H33 0.9500
C34 H34 0.9500
C35 C36 1.392(2)
C35 C40 1.396(2)
C36 C37 1.389(2)
C36 H36 0.9500
C37 C38 1.378(2)
C37 H37 0.9500
C38 C39 1.381(2)
C38 H38 0.9500
C39 C40 1.381(2)
C39 H39 0.9500
C40 H40 0.9500

loop_
_geom_torsion_atom_site_label_1
_geom_torsion_atom_site_label_2
_geom_torsion_atom_site_label_3
_geom_torsion_atom_site_label_4
_geom_torsion
C1 O1 O2 C8 -1.33(14)
O2 O1 C1 C19 175.4(1)
O2 O1 C1 C2 57.79(13)
O2 O1 C1 C18 -58.09(13)
C19 C1 C2 C3 6.1(2)
O1 C1 C2 C3 117.94(15)
C18 C1 C2 C3 -128.07(15)
C19 C1 C2 C7 -170.75(12)
O1 C1 C2 C7 -58.91(14)
C18 C1 C2 C7 55.07(15)
C7 C2 C3 C4 -1.6(2)
C1 C2 C3 C4 -178.28(13)
C2 C3 C4 C5 0.2(2)
C3 C4 C5 C6 0.8(2)
C4 C5 C6 C7 -0.3(2)
C5 C6 C7 C2 -1.2(2)
C5 C6 C7 C8 177.21(13)
C3 C2 C7 C6 2.2(2)
C1 C2 C7 C6 179.26(12)
C3 C2 C7 C8 -176.44(12)
C1 C2 C7 C8 0.66(16)
O1 O2 C8 C24 -173.89(10)
O1 O2 C8 C7 -55.85(13)
O1 O2 C8 C9 59.57(13)
C6 C7 C8 C24 -11.7(2)
C2 C7 C8 C24 166.75(12)
C6 C7 C8 O2 -122.01(14)
C2 C7 C8 O2 56.49(14)
C6 C7 C8 C9 124.49(15)
C2 C7 C8 C9 -57.01(15)
C24 C8 C9 C10 9.4(2)
O2 C8 C9 C10 122.76(15)
C7 C8 C9 C10 -122.63(15)
C24 C8 C9 C18 -170.98(13)
O2 C8 C9 C18 -57.58(14)
C7 C8 C9 C18 57.02(15)
C18 C9 C10 C11 4.8(2)
C8 C9 C10 C11 -175.60(13)
C18 C9 C10 C29 -168.77(13)
C8 C9 C10 C29 10.9(2)
C9 C10 C11 C12 177.11(13)
C29 C10 C11 C12 -9.2(2)
C9 C10 C11 C16 -4.2(2)
C29 C10 C11 C16 169.53(13)
C16 C11 C12 C13 0.8(2)
C10 C11 C12 C13 179.52(14)
C11 C12 C13 C14 -1.5(2)
C12 C13 C14 C15 0.8(2)
C13 C14 C15 C16 0.7(2)
C14 C15 C16 C11 -1.4(2)
C14 C15 C16 C17 179.65(14)
C12 C11 C16 C15 0.6(2)
C10 C11 C16 C15 -178.10(13)
C12 C11 C16 C17 179.61(13)
C10 C11 C16 C17 0.9(2)
C15 C16 C17 C18 -179.12(14)
C11 C16 C17 C18 2.0(2)
C15 C16 C17 C35 2.1(2)
C11 C16 C17 C35 -176.83(13)
C16 C17 C18 C9 -1.5(2)
C35 C17 C18 C9 177.20(13)
C16 C17 C18 C1 178.40(13)
C35 C17 C18 C1 -2.9(2)
C10 C9 C18 C17 -2.0(2)
C8 C9 C18 C17 178.35(13)
C10 C9 C18 C1 178.13(13)
C8 C9 C18 C1 -1.54(16)
C19 C1 C18 C17 -3.6(2)
O1 C1 C18 C17 -119.29(15)
C2 C1 C18 C17 126.24(15)
C19 C1 C18 C9 176.26(13)
O1 C1 C18 C9 60.59(14)
C2 C1 C18 C9 -53.88(15)
C9 C10 C29 C34 67.80(18)
C11 C10 C29 C34 -105.71(16)
C9 C10 C29 C30 -113.55(16)
C11 C10 C29 C30 72.94(18)
C34 C29 C30 C31 -1.3(2)
C10 C29 C30 C31 -179.97(13)
C29 C30 C31 C32 1.3(2)
C30 C31 C32 C33 -0.4(2)
C31 C32 C33 C34 -0.5(2)
C30 C29 C34 C33 0.5(2)
C10 C29 C34 C33 179.15(13)
C32 C33 C34 C29 0.5(2)
C18 C17 C35 C36 -89.18(19)
C16 C17 C35 C36 89.52(17)
C18 C17 C35 C40 99.27(18)
C16 C17 C35 C40 -82.02(17)
C40 C35 C36 C37 0.9(2)
C17 C35 C36 C37 -170.75(13)
C35 C36 C37 C38 1.6(2)
C36 C37 C38 C39 -2.7(2)
C37 C38 C39 C40 1.4(2)
C38 C39 C40 C35 1.1(2)
C36 C35 C40 C39 -2.2(2)
C17 C35 C40 C39 169.45(14)
